data_7222307
loop_
_publ_author_name
'Zhang, min'
'Zhang, Jingjing'
'NI, Xufeng'
'Shen, Zhiquan'

_publ_section_title
;
 Bis(phenolate) N-Heterocyclic Carbene Rare Earth Metal Complexes:
 Synthesis, characterization and Applications in the Polymerization of
 n-Hexyl Isocyanate
;
_journal_name_full 'RSC Adv.'
_journal_paper_doi 10.1039/C5RA16447H
_journal_year 2015
_chemical_formula_moiety 'C72 H108 K N4 Nd O5'
_chemical_formula_sum 'C72 H108 K N4 Nd O5'
_chemical_formula_weight 1292.96
_chemical_name_systematic
;
 ? 
;
_chemical_properties_physical 'Air-sensitive, Moisture-sensitive'
_space_group_crystal_system monoclinic
_space_group_IT_number 14
_space_group_name_Hall '-P 2yn'
_space_group_name_H-M_alt 'P 1 21/n 1'
_symmetry_space_group_name_Hall '-P 2yn'
_symmetry_space_group_name_H-M 'P 1 21/n 1'
_atom_sites_solution_hydrogens geom
_atom_sites_solution_primary heavy
_atom_sites_solution_secondary difmap
_audit_creation_date 2015-04-02
_audit_creation_method
;
Olex2 1.2
(compiled 2014.03.20 svn.r2914 for OlexSys, GUI svn.r4816)
;
_audit_update_record
;
2015-06-21 deposited with the CCDC.
2015-09-24 downloaded from the CCDC.
;
_cell_angle_alpha 90.00
_cell_angle_beta 100.873(3)
_cell_angle_gamma 90.00
_cell_formula_units_Z 4
_cell_length_a 15.5124(5)
_cell_length_b 18.0557(6)
_cell_length_c 26.2035(9)
_cell_measurement_reflns_used 8517
_cell_measurement_temperature 170
_cell_measurement_theta_max 29.5452
_cell_measurement_theta_min 3.0490
_cell_volume 7207.5(4)
_computing_cell_refinement
;
CrysAlisPro, Agilent Technologies,
Version 1.171.35.11 (release 16-05-2011 CrysAlis171 .NET)
(compiled May 16 2011,17:55:39)
;
_computing_data_collection
;
CrysAlisPro, Agilent Technologies,
Version 1.171.35.11 (release 16-05-2011 CrysAlis171 .NET)
(compiled May 16 2011,17:55:39)
;
_computing_data_reduction
;
CrysAlisPro, Agilent Technologies,
Version 1.171.35.11 (release 16-05-2011 CrysAlis171 .NET)
(compiled May 16 2011,17:55:39)
;
_computing_molecular_graphics 'Olex2 (Dolomanov et al., 2009)'
_computing_publication_material 'Olex2 (Dolomanov et al., 2009)'
_computing_structure_refinement 'ShelXL (Sheldrick, 2008)'
_computing_structure_solution 'ShelXS (Sheldrick, 2008)'
_diffrn_ambient_temperature 170
_diffrn_detector_area_resol_mean 10.3592
_diffrn_measured_fraction_theta_full 0.998
_diffrn_measured_fraction_theta_max 0.998
_diffrn_measurement_device_type 'Xcalibur, Atlas, Gemini ultra'
_diffrn_measurement_method '\w scans'
_diffrn_orient_matrix_UB_11 0.0074418000
_diffrn_orient_matrix_UB_12 0.0006988000
_diffrn_orient_matrix_UB_13 0.0275551000
_diffrn_orient_matrix_UB_21 -0.0034096000
_diffrn_orient_matrix_UB_22 0.0391597000
_diffrn_orient_matrix_UB_23 -0.0005579000
_diffrn_orient_matrix_UB_31 -0.0458486000
_diffrn_orient_matrix_UB_32 -0.0028065000
_diffrn_orient_matrix_UB_33 -0.0007875000
_diffrn_radiation_monochromator graphite
_diffrn_radiation_type MoK\a
_diffrn_radiation_wavelength 0.71073
_diffrn_reflns_av_R_equivalents 0.0456
_diffrn_reflns_av_unetI/netI 0.0638
_diffrn_reflns_limit_h_max 18
_diffrn_reflns_limit_h_min -14
_diffrn_reflns_limit_k_max 20
_diffrn_reflns_limit_k_min -21
_diffrn_reflns_limit_l_max 31
_diffrn_reflns_limit_l_min -30
_diffrn_reflns_number 31743
_diffrn_reflns_theta_full 25.35
_diffrn_reflns_theta_max 25.35
_diffrn_reflns_theta_min 3.06
_diffrn_source 'Enhance (Mo) X-ray Source'
_exptl_absorpt_coefficient_mu 0.826
_exptl_absorpt_correction_T_max 1.00000
_exptl_absorpt_correction_T_min 0.71289
_exptl_absorpt_correction_type multi-scan
_exptl_absorpt_process_details
;
CrysAlisPro, Agilent Technologies,
Version 1.171.35.11 (release 16-05-2011 CrysAlis171 .NET)
(compiled May 16 2011,17:55:39)
Empirical absorption correction using spherical harmonics,
 implemented in SCALE3 ABSPACK scaling algorithm.
;
_exptl_crystal_colour 'light violet'
_exptl_crystal_colour_modifier light
_exptl_crystal_colour_primary violet
_exptl_crystal_density_diffrn 1.192
_exptl_crystal_density_method 'not measured'
_exptl_crystal_description block
_exptl_crystal_F_000 2748
_exptl_crystal_recrystallization_method 'Re-crystallisation from solvent: THF, hexane'
_exptl_crystal_size_max 0.42
_exptl_crystal_size_mid 0.3
_exptl_crystal_size_min 0.28
_refine_diff_density_max 1.698
_refine_diff_density_min -0.582
_refine_diff_density_rms 0.084
_refine_ls_extinction_method none
_refine_ls_goodness_of_fit_ref 1.051
_refine_ls_hydrogen_treatment constr
_refine_ls_matrix_type full
_refine_ls_number_parameters 772
_refine_ls_number_reflns 13176
_refine_ls_number_restraints 0
_refine_ls_restrained_S_all 1.051
_refine_ls_R_factor_all 0.0703
_refine_ls_R_factor_gt 0.0414
_refine_ls_shift/su_max 0.003
_refine_ls_shift/su_mean 0.000
_refine_ls_structure_factor_coef Fsqd
_refine_ls_weighting_details 'calc w=1/[\s^2^(Fo^2^)+(0.0363P)^2^+2.9985P] where P=(Fo^2^+2Fc^2^)/3'
_refine_ls_weighting_scheme calc
_refine_ls_wR_factor_gt 0.0834
_refine_ls_wR_factor_ref 0.0953
_reflns_number_gt 9727
_reflns_number_total 13176
_reflns_threshold_expression >2sigma(I)
_cod_data_source_file c5ra16447h2.cif
_cod_data_source_block 150401_zmndp_3
_cod_database_code 7222307
_chemical_oxdiff_formula 'c10 h10 n2 o8 Nd1 K1'
_reflns_odcompleteness_completeness 99.65
_reflns_odcompleteness_iscentric 1
_reflns_odcompleteness_theta 26.32
_olex2_refinement_description
;
1. Fixed Uiso
 At 1.2 times of:
  All C(H) groups, All C(H,H) groups
 At 1.5 times of:
  All C(H,H,H) groups
2.a Secondary CH2 refined with riding coordinates:
 C7(H7A,H7B), C8(H8A,H8B), C9(H9A,H9B), C10(H10A,H10B), C12(H12A,H12B),
 C41(H41A,H41B), C42(H42A,H42B), C43(H43A,H43B), C44(H44A,H44B), C46(H46A,H46B),
  C69(H69A,H69B), C70(H70A,H70B), C71(H71A,H71B), C72(H72A,H72B)
2.b Aromatic/amide H refined with riding coordinates:
 C3(H3), C5(H5), C14(H14), C16(H16), C37(H37), C39(H39), C48(H48), C50(H50)
2.c Idealised Me refined as rotating group:
 C20(H20A,H20B,H20C), C21(H21A,H21B,H21C), C22(H22A,H22B,H22C), C24(H24A,H24B,
 H24C), C25(H25A,H25B,H25C), C26(H26A,H26B,H26C), C28(H28A,H28B,H28C), C29(H29A,
 H29B,H29C), C30(H30A,H30B,H30C), C32(H32A,H32B,H32C), C33(H33A,H33B,H33C),
 C34(H34A,H34B,H34C), C54(H54A,H54B,H54C), C55(H55A,H55B,H55C), C56(H56A,H56B,
 H56C), C58(H58A,H58B,H58C), C59(H59A,H59B,H59C), C60(H60A,H60B,H60C), C62(H62A,
 H62B,H62C), C63(H63A,H63B,H63C), C64(H64A,H64B,H64C), C66(H66A,H66B,H66C),
 C67(H67A,H67B,H67C), C68(H68A,H68B,H68C)
;

loop_
_space_group_symop_id
_space_group_symop_operation_xyz
1 'x, y, z'
2 '-x+1/2, y+1/2, -z+1/2'
3 '-x, -y, -z'
4 'x-1/2, -y-1/2, z-1/2'

loop_
_atom_site_label
_atom_site_type_symbol
_atom_site_fract_x
_atom_site_fract_y
_atom_site_fract_z
_atom_site_U_iso_or_equiv
_atom_site_adp_type
_atom_site_occupancy
_atom_site_calc_flag
_atom_site_refinement_flags_posn
Nd1 Nd 0.264240(11) 0.826953(10) 0.498764(7) 0.01963(7) Uani 1 d .
K1 K 0.39711(5) 0.81266(5) 0.63591(3) 0.0348(2) Uani 1 d .
O1 O 0.14728(14) 0.75355(13) 0.47958(9) 0.0270(6) Uani 1 d .
O2 O 0.31019(14) 0.83621(13) 0.42186(8) 0.0238(5) Uani 1 d .
O3 O 0.39156(14) 0.76574(13) 0.53642(9) 0.0251(5) Uani 1 d .
O4 O 0.23006(14) 0.84222(13) 0.58131(8) 0.0227(5) Uani 1 d .
O5 O 0.50895(19) 0.77151(19) 0.72292(11) 0.0558(9) Uani 1 d .
N1 N 0.06104(17) 0.92394(16) 0.45109(10) 0.0218(6) Uani 1 d .
N2 N 0.16781(17) 0.97370(17) 0.41274(11) 0.0243(7) Uani 1 d .
N3 N 0.45619(17) 0.93442(16) 0.55119(11) 0.0221(6) Uani 1 d .
N4 N 0.34078(17) 0.98928(16) 0.57786(11) 0.0237(7) Uani 1 d .
C1 C 0.0619(2) 0.7404(2) 0.46229(13) 0.0254(8) Uani 1 d .
C2 C 0.0306(2) 0.6699(2) 0.44470(13) 0.0276(8) Uani 1 d .
C3 C -0.0587(2) 0.6635(2) 0.42312(15) 0.0371(10) Uani 1 d .
H3 H -0.0798 0.6166 0.4099 0.044 Uiso 1 calc R
C4 C -0.1188(2) 0.7214(2) 0.41977(15) 0.0363(10) Uani 1 d .
C5 C -0.0872(2) 0.7879(2) 0.44154(14) 0.0318(9) Uani 1 d .
H5 H -0.1267 0.8280 0.4419 0.038 Uiso 1 calc R
C6 C 0.0014(2) 0.7978(2) 0.46299(13) 0.0256(8) Uani 1 d .
C7 C 0.0326(2) 0.8712(2) 0.48706(13) 0.0252(8) Uani 1 d .
H7A H -0.0155 0.8939 0.5016 0.030 Uiso 1 calc R
H7B H 0.0822 0.8622 0.5162 0.030 Uiso 1 calc R
C8 C -0.0102(2) 0.9610(2) 0.41534(15) 0.0331(9) Uani 1 d .
H8A H -0.0567 0.9759 0.4345 0.040 Uiso 1 calc R
H8B H -0.0363 0.9260 0.3876 0.040 Uiso 1 calc R
C9 C 0.0234(2) 1.0280(2) 0.39149(14) 0.0308(9) Uani 1 d .
H9A H 0.0379 1.0675 0.4179 0.037 Uiso 1 calc R
H9B H -0.0223 1.0471 0.3629 0.037 Uiso 1 calc R
C10 C 0.1040(2) 1.0071(2) 0.37077(14) 0.0307(9) Uani 1 d .
H10A H 0.0884 0.9714 0.3418 0.037 Uiso 1 calc R
H10B H 0.1296 1.0516 0.3574 0.037 Uiso 1 calc R
C11 C 0.1471(2) 0.93071(19) 0.45009(13) 0.0221(8) Uani 1 d .
C12 C 0.2601(2) 0.9838(2) 0.40966(13) 0.0251(8) Uani 1 d .
H12A H 0.2966 0.9690 0.4433 0.030 Uiso 1 calc R
H12B H 0.2707 1.0371 0.4045 0.030 Uiso 1 calc R
C13 C 0.2897(2) 0.9408(2) 0.36695(13) 0.0233(8) Uani 1 d .
C14 C 0.2935(2) 0.9747(2) 0.32018(13) 0.0268(8) Uani 1 d .
H14 H 0.2739 1.0244 0.3148 0.032 Uiso 1 calc R
C15 C 0.3249(2) 0.9383(2) 0.28085(13) 0.0270(8) Uani 1 d .
C16 C 0.3547(2) 0.8669(2) 0.29152(14) 0.0300(9) Uani 1 d .
H16 H 0.3771 0.8413 0.2651 0.036 Uiso 1 calc R
C17 C 0.3544(2) 0.8293(2) 0.33823(13) 0.0243(8) Uani 1 d .
C18 C 0.3177(2) 0.8670(2) 0.37677(12) 0.0215(8) Uani 1 d .
C19 C 0.0913(2) 0.6016(2) 0.45043(15) 0.0336(9) Uani 1 d .
C20 C 0.1636(3) 0.6132(2) 0.41839(16) 0.0430(11) Uani 1 d .
H20A H 0.1369 0.6181 0.3816 0.065 Uiso 1 calc GR
H20B H 0.2034 0.5705 0.4230 0.065 Uiso 1 calc GR
H20C H 0.1967 0.6582 0.4302 0.065 Uiso 1 calc GR
C21 C 0.1343(3) 0.5920(2) 0.50831(16) 0.0451(11) Uani 1 d .
H21A H 0.1720 0.6347 0.5197 0.068 Uiso 1 calc GR
H21B H 0.1697 0.5467 0.5125 0.068 Uiso 1 calc GR
H21C H 0.0884 0.5885 0.5293 0.068 Uiso 1 calc GR
C22 C 0.0432(3) 0.5300(2) 0.43196(19) 0.0492(12) Uani 1 d .
H22A H -0.0038 0.5215 0.4516 0.074 Uiso 1 calc GR
H22B H 0.0846 0.4885 0.4375 0.074 Uiso 1 calc GR
H22C H 0.0177 0.5340 0.3949 0.074 Uiso 1 calc GR
C23 C -0.2147(3) 0.7100(3) 0.39142(18) 0.0483(12) Uani 1 d .
C24 C -0.2541(3) 0.6416(4) 0.41192(18) 0.0712(17) Uani 1 d .
H24A H -0.2178 0.5984 0.4079 0.107 Uiso 1 calc GR
H24B H -0.3137 0.6338 0.3923 0.107 Uiso 1 calc GR
H24C H -0.2562 0.6486 0.4488 0.107 Uiso 1 calc GR
C25 C -0.2141(3) 0.6993(3) 0.33333(17) 0.0583(13) Uani 1 d .
H25A H -0.1894 0.7434 0.3197 0.087 Uiso 1 calc GR
H25B H -0.2743 0.6916 0.3145 0.087 Uiso 1 calc GR
H25C H -0.1783 0.6560 0.3287 0.087 Uiso 1 calc GR
C26 C -0.2718(3) 0.7780(4) 0.3964(3) 0.094(2) Uani 1 d .
H26A H -0.2796 0.7830 0.4325 0.141 Uiso 1 calc GR
H26B H -0.3293 0.7720 0.3737 0.141 Uiso 1 calc GR
H26C H -0.2431 0.8225 0.3862 0.141 Uiso 1 calc GR
C27 C 0.3267(3) 0.9769(2) 0.22867(15) 0.0383(10) Uani 1 d .
C28 C 0.3454(4) 1.0601(3) 0.23664(18) 0.0710(17) Uani 1 d .
H28A H 0.2979 1.0833 0.2509 0.107 Uiso 1 calc GR
H28B H 0.3490 1.0830 0.2032 0.107 Uiso 1 calc GR
H28C H 0.4011 1.0670 0.2609 0.107 Uiso 1 calc GR
C29 C 0.3977(3) 0.9438(3) 0.20175(16) 0.0564(13) Uani 1 d .
H29A H 0.4553 0.9494 0.2244 0.085 Uiso 1 calc GR
H29B H 0.3975 0.9698 0.1689 0.085 Uiso 1 calc GR
H29C H 0.3856 0.8911 0.1948 0.085 Uiso 1 calc GR
C30 C 0.2374(3) 0.9675(3) 0.19299(17) 0.0583(14) Uani 1 d .
H30A H 0.2254 0.9147 0.1866 0.087 Uiso 1 calc GR
H30B H 0.2378 0.9927 0.1599 0.087 Uiso 1 calc GR
H30C H 0.1916 0.9891 0.2096 0.087 Uiso 1 calc GR
C31 C 0.3926(2) 0.7514(2) 0.34794(14) 0.0315(9) Uani 1 d .
C32 C 0.4348(3) 0.7234(3) 0.30270(18) 0.0581(14) Uani 1 d .
H32A H 0.3900 0.7211 0.2709 0.087 Uiso 1 calc GR
H32B H 0.4595 0.6740 0.3110 0.087 Uiso 1 calc GR
H32C H 0.4815 0.7575 0.2975 0.087 Uiso 1 calc GR
C33 C 0.4638(3) 0.7504(3) 0.39693(16) 0.0449(11) Uani 1 d .
H33A H 0.5095 0.7864 0.3933 0.067 Uiso 1 calc GR
H33B H 0.4896 0.7008 0.4018 0.067 Uiso 1 calc GR
H33C H 0.4379 0.7634 0.4271 0.067 Uiso 1 calc GR
C34 C 0.3198(3) 0.6969(2) 0.35412(18) 0.0473(11) Uani 1 d .
H34A H 0.2909 0.7136 0.3823 0.071 Uiso 1 calc GR
H34B H 0.3452 0.6476 0.3624 0.071 Uiso 1 calc GR
H34C H 0.2767 0.6945 0.3216 0.071 Uiso 1 calc GR
C35 C 0.4794(2) 0.7564(2) 0.54628(12) 0.0227(8) Uani 1 d .
C36 C 0.5197(2) 0.6884(2) 0.56441(13) 0.0248(8) Uani 1 d .
C37 C 0.6117(2) 0.6868(2) 0.57660(13) 0.0283(9) Uani 1 d .
H37 H 0.6390 0.6419 0.5900 0.034 Uiso 1 calc R
C38 C 0.6657(2) 0.7464(2) 0.57047(13) 0.0268(8) Uani 1 d .
C39 C 0.6240(2) 0.8100(2) 0.55022(13) 0.0267(8) Uani 1 d .
H39 H 0.6587 0.8512 0.5441 0.032 Uiso 1 calc R
C40 C 0.5333(2) 0.8164(2) 0.53829(13) 0.0227(8) Uani 1 d .
C41 C 0.4918(2) 0.88676(19) 0.51466(13) 0.0228(8) Uani 1 d .
H41A H 0.5361 0.9152 0.5002 0.027 Uiso 1 calc R
H41B H 0.4437 0.8738 0.4855 0.027 Uiso 1 calc R
C42 C 0.5223(2) 0.9734(2) 0.58912(14) 0.0272(8) Uani 1 d .
H42A H 0.5466 1.0151 0.5718 0.033 Uiso 1 calc R
H42B H 0.5711 0.9391 0.6026 0.033 Uiso 1 calc R
C43 C 0.4842(2) 1.0023(3) 0.63328(16) 0.0429(11) Uani 1 d .
H43A H 0.5250 1.0387 0.6531 0.051 Uiso 1 calc R
H43B H 0.4768 0.9610 0.6570 0.051 Uiso 1 calc R
C44 C 0.3974(2) 1.0382(2) 0.61436(16) 0.0377(10) Uani 1 d .
H44A H 0.3688 1.0493 0.6442 0.045 Uiso 1 calc R
H44B H 0.4061 1.0855 0.5969 0.045 Uiso 1 calc R
C45 C 0.3688(2) 0.94090(19) 0.54635(13) 0.0211(8) Uani 1 d .
C46 C 0.2465(2) 0.99632(19) 0.57752(13) 0.0223(8) Uani 1 d .
H46A H 0.2133 0.9755 0.5447 0.027 Uiso 1 calc R
H46B H 0.2313 1.0495 0.5786 0.027 Uiso 1 calc R
C47 C 0.2190(2) 0.9571(2) 0.62282(13) 0.0240(8) Uani 1 d .
C48 C 0.2021(2) 0.9974(2) 0.66491(14) 0.0287(9) Uani 1 d .
H48 H 0.2108 1.0495 0.6654 0.034 Uiso 1 calc R
C49 C 0.1731(2) 0.9643(2) 0.70622(14) 0.0289(9) Uani 1 d .
C50 C 0.1584(2) 0.8881(2) 0.70242(13) 0.0282(9) Uani 1 d .
H50 H 0.1377 0.8643 0.7301 0.034 Uiso 1 calc R
C51 C 0.1720(2) 0.84434(19) 0.66074(13) 0.0226(8) Uani 1 d .
C52 C 0.2076(2) 0.8794(2) 0.62053(13) 0.0226(8) Uani 1 d .
C53 C 0.4654(2) 0.6176(2) 0.56695(14) 0.0301(9) Uani 1 d .
C54 C 0.5223(3) 0.5516(2) 0.58829(18) 0.0462(11) Uani 1 d .
H54A H 0.5652 0.5418 0.5660 0.069 Uiso 1 calc GR
H54B H 0.4851 0.5079 0.5889 0.069 Uiso 1 calc GR
H54C H 0.5532 0.5626 0.6236 0.069 Uiso 1 calc GR
C55 C 0.4171(3) 0.5990(2) 0.51186(17) 0.0448(11) Uani 1 d .
H55A H 0.3790 0.6404 0.4980 0.067 Uiso 1 calc GR
H55B H 0.3815 0.5543 0.5129 0.067 Uiso 1 calc GR
H55C H 0.4601 0.5902 0.4895 0.067 Uiso 1 calc GR
C56 C 0.3984(3) 0.6286(2) 0.60251(16) 0.0390(10) Uani 1 d .
H56A H 0.4290 0.6436 0.6372 0.058 Uiso 1 calc GR
H56B H 0.3670 0.5821 0.6051 0.058 Uiso 1 calc GR
H56C H 0.3565 0.6672 0.5880 0.058 Uiso 1 calc GR
C57 C 0.7660(2) 0.7419(2) 0.58765(15) 0.0333(9) Uani 1 d .
C58 C 0.8007(3) 0.6654(3) 0.57696(17) 0.0455(11) Uani 1 d .
H58A H 0.7770 0.6283 0.5979 0.068 Uiso 1 calc GR
H58B H 0.8649 0.6653 0.5861 0.068 Uiso 1 calc GR
H58C H 0.7823 0.6534 0.5400 0.068 Uiso 1 calc GR
C59 C 0.8122(3) 0.7992(3) 0.5586(2) 0.0614(14) Uani 1 d .
H59A H 0.7934 0.7923 0.5210 0.092 Uiso 1 calc GR
H59B H 0.8759 0.7925 0.5680 0.092 Uiso 1 calc GR
H59C H 0.7967 0.8493 0.5681 0.092 Uiso 1 calc GR
C60 C 0.7895(3) 0.7580(3) 0.64588(17) 0.0527(12) Uani 1 d .
H60A H 0.7715 0.8085 0.6526 0.079 Uiso 1 calc GR
H60B H 0.8530 0.7529 0.6577 0.079 Uiso 1 calc GR
H60C H 0.7590 0.7227 0.6647 0.079 Uiso 1 calc GR
C61 C 0.1571(3) 1.0087(2) 0.75379(15) 0.0395(10) Uani 1 d .
C62 C 0.1316(4) 1.0882(3) 0.73920(18) 0.0639(15) Uani 1 d .
H62A H 0.1800 1.1128 0.7267 0.096 Uiso 1 calc GR
H62B H 0.1194 1.1145 0.7698 0.096 Uiso 1 calc GR
H62C H 0.0791 1.0887 0.7118 0.096 Uiso 1 calc GR
C63 C 0.2415(3) 1.0096(3) 0.79417(17) 0.0565(13) Uani 1 d .
H63A H 0.2591 0.9587 0.8040 0.085 Uiso 1 calc GR
H63B H 0.2318 1.0368 0.8250 0.085 Uiso 1 calc GR
H63C H 0.2879 1.0340 0.7796 0.085 Uiso 1 calc GR
C64 C 0.0840(4) 0.9738(3) 0.7776(2) 0.084(2) Uani 1 d .
H64A H 0.0305 0.9700 0.7510 0.126 Uiso 1 calc GR
H64B H 0.0725 1.0048 0.8063 0.126 Uiso 1 calc GR
H64C H 0.1021 0.9243 0.7907 0.126 Uiso 1 calc GR
C65 C 0.1443(2) 0.7626(2) 0.65699(13) 0.0268(8) Uani 1 d .
C66 C 0.2229(3) 0.7124(2) 0.65499(18) 0.0443(11) Uani 1 d .
H66A H 0.2466 0.7236 0.6237 0.066 Uiso 1 calc GR
H66B H 0.2042 0.6605 0.6541 0.066 Uiso 1 calc GR
H66C H 0.2684 0.7209 0.6859 0.066 Uiso 1 calc GR
C67 C 0.0754(3) 0.7509(2) 0.60713(15) 0.0377(10) Uani 1 d .
H67A H 0.0257 0.7842 0.6073 0.057 Uiso 1 calc GR
H67B H 0.0550 0.6994 0.6056 0.057 Uiso 1 calc GR
H67C H 0.1018 0.7615 0.5768 0.057 Uiso 1 calc GR
C68 C 0.1039(3) 0.7374(3) 0.70286(16) 0.0482(12) Uani 1 d .
H68A H 0.1476 0.7415 0.7350 0.072 Uiso 1 calc GR
H68B H 0.0848 0.6857 0.6977 0.072 Uiso 1 calc GR
H68C H 0.0532 0.7687 0.7053 0.072 Uiso 1 calc GR
C69 C 0.5906(3) 0.7347(3) 0.72332(19) 0.0624(14) Uani 1 d .
H69A H 0.6393 0.7710 0.7276 0.075 Uiso 1 calc R
H69B H 0.5891 0.7074 0.6904 0.075 Uiso 1 calc R
C70 C 0.6026(3) 0.6831(3) 0.7676(2) 0.0691(15) Uani 1 d .
H70A H 0.6655 0.6717 0.7803 0.083 Uiso 1 calc R
H70B H 0.5701 0.6363 0.7584 0.083 Uiso 1 calc R
C71 C 0.5649(4) 0.7264(3) 0.80684(19) 0.0706(16) Uani 1 d .
H71A H 0.5398 0.6930 0.8302 0.085 Uiso 1 calc R
H71B H 0.6103 0.7579 0.8280 0.085 Uiso 1 calc R
C72 C 0.4949(3) 0.7726(3) 0.77499(18) 0.0587(14) Uani 1 d .
H72A H 0.4363 0.7522 0.7766 0.070 Uiso 1 calc R
H72B H 0.4980 0.8240 0.7883 0.070 Uiso 1 calc R

loop_
_atom_site_aniso_label
_atom_site_aniso_U_11
_atom_site_aniso_U_22
_atom_site_aniso_U_33
_atom_site_aniso_U_23
_atom_site_aniso_U_13
_atom_site_aniso_U_12
Nd1 0.01600(9) 0.02159(11) 0.02060(10) -0.00011(9) 0.00164(7) -0.00092(9)
K1 0.0298(4) 0.0424(6) 0.0300(4) -0.0003(4) 0.0005(3) 0.0024(4)
O1 0.0209(12) 0.0283(15) 0.0310(14) -0.0050(11) 0.0032(10) -0.0054(11)
O2 0.0225(12) 0.0285(14) 0.0215(12) 0.0019(11) 0.0071(10) 0.0024(11)
O3 0.0187(12) 0.0267(14) 0.0290(14) 0.0036(11) 0.0024(10) 0.0006(10)
O4 0.0218(12) 0.0249(14) 0.0212(12) -0.0023(10) 0.0037(10) -0.0006(10)
O5 0.0471(18) 0.076(2) 0.0421(18) -0.0008(17) 0.0022(14) 0.0172(17)
N1 0.0147(14) 0.0249(17) 0.0248(16) -0.0004(13) 0.0016(12) 0.0016(12)
N2 0.0177(14) 0.0292(18) 0.0256(16) 0.0056(14) 0.0032(12) 0.0039(13)
N3 0.0177(14) 0.0201(16) 0.0272(16) 0.0005(13) 0.0008(12) -0.0028(12)
N4 0.0170(14) 0.0240(17) 0.0294(17) -0.0037(14) 0.0028(12) -0.0022(13)
C1 0.0193(18) 0.035(2) 0.0224(19) -0.0048(17) 0.0049(15) -0.0081(17)
C2 0.0258(18) 0.032(2) 0.0270(19) -0.0064(18) 0.0099(15) -0.0093(18)
C3 0.037(2) 0.037(3) 0.038(2) -0.0145(19) 0.0093(18) -0.019(2)
C4 0.0205(19) 0.045(3) 0.043(2) -0.010(2) 0.0051(17) -0.0102(19)
C5 0.0209(19) 0.040(2) 0.034(2) -0.0033(19) 0.0049(16) -0.0039(18)
C6 0.0225(18) 0.032(2) 0.0239(19) -0.0047(16) 0.0081(15) -0.0067(16)
C7 0.0185(17) 0.032(2) 0.026(2) -0.0018(17) 0.0059(15) -0.0018(16)
C8 0.0145(17) 0.043(3) 0.041(2) 0.0037(19) 0.0021(16) 0.0054(17)
C9 0.0227(18) 0.034(2) 0.033(2) 0.0036(18) -0.0017(16) 0.0071(17)
C10 0.0253(19) 0.033(2) 0.032(2) 0.0046(18) -0.0006(16) 0.0044(17)
C11 0.0205(17) 0.022(2) 0.0225(19) -0.0084(16) 0.0007(14) -0.0044(15)
C12 0.0196(17) 0.023(2) 0.032(2) 0.0022(17) 0.0031(15) -0.0010(15)
C13 0.0148(16) 0.028(2) 0.0252(19) 0.0016(16) -0.0006(14) -0.0028(15)
C14 0.0200(17) 0.028(2) 0.030(2) 0.0046(17) -0.0018(15) -0.0031(16)
C15 0.0257(19) 0.032(2) 0.0216(19) 0.0029(17) 0.0009(15) -0.0080(17)
C16 0.030(2) 0.036(2) 0.023(2) -0.0076(18) 0.0057(16) -0.0112(18)
C17 0.0220(17) 0.027(2) 0.0245(18) -0.0014(17) 0.0066(14) -0.0059(17)
C18 0.0152(16) 0.028(2) 0.0201(18) 0.0007(16) 0.0008(14) -0.0056(15)
C19 0.034(2) 0.032(2) 0.037(2) -0.0063(19) 0.0123(18) -0.0059(18)
C20 0.044(2) 0.039(3) 0.051(3) -0.012(2) 0.022(2) -0.005(2)
C21 0.051(3) 0.035(3) 0.049(3) 0.006(2) 0.009(2) -0.005(2)
C22 0.051(3) 0.034(3) 0.066(3) -0.014(2) 0.019(2) -0.013(2)
C23 0.028(2) 0.054(3) 0.058(3) -0.016(2) -0.004(2) -0.014(2)
C24 0.038(3) 0.124(5) 0.047(3) -0.004(3) -0.003(2) -0.041(3)
C25 0.045(3) 0.068(4) 0.054(3) 0.004(3) -0.011(2) -0.022(2)
C26 0.023(2) 0.098(5) 0.147(6) -0.051(4) -0.018(3) 0.002(3)
C27 0.045(2) 0.043(3) 0.026(2) 0.0036(19) 0.0045(18) -0.011(2)
C28 0.127(5) 0.048(3) 0.038(3) 0.015(2) 0.016(3) -0.027(3)
C29 0.062(3) 0.076(4) 0.035(3) 0.021(2) 0.018(2) -0.004(3)
C30 0.057(3) 0.083(4) 0.031(2) 0.019(3) -0.003(2) -0.005(3)
C31 0.040(2) 0.027(2) 0.031(2) -0.0009(17) 0.0149(18) 0.0034(18)
C32 0.082(4) 0.049(3) 0.052(3) 0.000(2) 0.036(3) 0.024(3)
C33 0.042(2) 0.045(3) 0.048(3) 0.004(2) 0.009(2) 0.015(2)
C34 0.053(3) 0.029(2) 0.062(3) -0.002(2) 0.016(2) -0.007(2)
C35 0.0173(17) 0.033(2) 0.0178(18) -0.0010(16) 0.0040(14) 0.0070(16)
C36 0.0239(18) 0.026(2) 0.0254(19) 0.0012(16) 0.0075(15) 0.0039(15)
C37 0.0261(19) 0.030(2) 0.028(2) 0.0018(17) 0.0037(15) 0.0107(17)
C38 0.0197(18) 0.034(2) 0.027(2) -0.0020(17) 0.0037(15) 0.0058(17)
C39 0.0208(18) 0.033(2) 0.028(2) -0.0008(17) 0.0070(15) -0.0016(16)
C40 0.0189(17) 0.028(2) 0.0214(18) -0.0008(16) 0.0045(14) -0.0003(16)
C41 0.0177(17) 0.024(2) 0.027(2) 0.0020(16) 0.0049(15) -0.0014(15)
C42 0.0188(17) 0.026(2) 0.034(2) 0.0020(17) -0.0031(15) -0.0033(16)
C43 0.031(2) 0.050(3) 0.044(3) -0.015(2) -0.0026(18) -0.010(2)
C44 0.027(2) 0.035(2) 0.050(3) -0.018(2) 0.0030(18) -0.0076(18)
C45 0.0180(17) 0.022(2) 0.0217(18) 0.0055(15) 0.0006(14) -0.0017(15)
C46 0.0179(17) 0.0178(19) 0.0296(19) -0.0063(15) 0.0002(14) 0.0008(14)
C47 0.0146(16) 0.030(2) 0.0254(19) -0.0004(16) -0.0016(14) 0.0005(15)
C48 0.0226(18) 0.026(2) 0.036(2) -0.0110(18) 0.0003(16) -0.0007(16)
C49 0.0222(18) 0.034(2) 0.029(2) -0.0077(18) -0.0001(15) 0.0017(17)
C50 0.0245(19) 0.036(2) 0.0224(19) 0.0009(17) 0.0013(15) 0.0020(17)
C51 0.0182(17) 0.027(2) 0.0203(18) 0.0008(15) -0.0021(14) 0.0033(15)
C52 0.0182(17) 0.026(2) 0.0207(18) -0.0037(16) -0.0031(14) 0.0060(15)
C53 0.029(2) 0.027(2) 0.035(2) 0.0034(18) 0.0087(17) 0.0025(17)
C54 0.044(2) 0.025(2) 0.070(3) 0.009(2) 0.012(2) 0.004(2)
C55 0.049(3) 0.031(2) 0.054(3) -0.006(2) 0.008(2) -0.008(2)
C56 0.040(2) 0.028(2) 0.053(3) 0.011(2) 0.020(2) -0.0010(19)
C57 0.0203(18) 0.039(2) 0.040(2) 0.0017(19) 0.0027(17) 0.0048(17)
C58 0.028(2) 0.058(3) 0.050(3) 0.001(2) 0.0057(19) 0.017(2)
C59 0.017(2) 0.075(4) 0.091(4) 0.022(3) 0.007(2) 0.003(2)
C60 0.029(2) 0.069(3) 0.054(3) -0.012(3) -0.005(2) 0.008(2)
C61 0.050(2) 0.039(3) 0.029(2) -0.0154(19) 0.0062(19) 0.003(2)
C62 0.092(4) 0.062(4) 0.037(3) -0.014(2) 0.011(3) 0.036(3)
C63 0.078(3) 0.048(3) 0.037(3) -0.011(2) -0.004(2) 0.009(3)
C64 0.108(5) 0.086(4) 0.076(4) -0.050(3) 0.063(4) -0.035(4)
C65 0.0275(19) 0.028(2) 0.027(2) 0.0032(17) 0.0097(16) 0.0011(16)
C66 0.045(2) 0.026(2) 0.062(3) 0.007(2) 0.012(2) 0.006(2)
C67 0.037(2) 0.037(3) 0.039(2) -0.0036(19) 0.0055(18) -0.0108(19)
C68 0.071(3) 0.042(3) 0.036(2) 0.002(2) 0.022(2) -0.010(2)
C69 0.045(3) 0.087(4) 0.055(3) -0.010(3) 0.009(2) 0.014(3)
C70 0.054(3) 0.064(4) 0.083(4) 0.004(3) -0.005(3) 0.007(3)
C71 0.081(4) 0.082(4) 0.043(3) 0.008(3) -0.002(3) -0.014(3)
C72 0.061(3) 0.065(3) 0.055(3) -0.016(3) 0.024(3) -0.009(3)

loop_
_atom_type_symbol
_atom_type_description
_atom_type_scat_dispersion_real
_atom_type_scat_dispersion_imag
_atom_type_scat_source
C C 0.0033 0.0016 'International Tables Vol C Tables 4.2.6.8 and 6.1.1.4'
H H 0.0000 0.0000 'International Tables Vol C Tables 4.2.6.8 and 6.1.1.4'
K K 0.2009 0.2494 'International Tables Vol C Tables 4.2.6.8 and 6.1.1.4'
N N 0.0061 0.0033 'International Tables Vol C Tables 4.2.6.8 and 6.1.1.4'
Nd Nd -0.1943 3.0179 'International Tables Vol C Tables 4.2.6.8 and 6.1.1.4'
O O 0.0106 0.0060 'International Tables Vol C Tables 4.2.6.8 and 6.1.1.4'

loop_
_geom_angle_atom_site_label_1
_geom_angle_atom_site_label_2
_geom_angle_atom_site_label_3
_geom_angle
O1 Nd1 O2 102.87(8)
O1 Nd1 O3 113.92(9)
O1 Nd1 O4 87.80(8)
O1 Nd1 C11 82.06(9)
O1 Nd1 C45 158.11(9)
O2 Nd1 O3 91.61(8)
O2 Nd1 O4 167.89(8)
O2 Nd1 C11 80.13(9)
O2 Nd1 C45 95.15(9)
O3 Nd1 O4 89.20(8)
O3 Nd1 C11 163.46(9)
O3 Nd1 C45 77.43(9)
O4 Nd1 C11 95.94(9)
O4 Nd1 C45 73.23(9)
C11 Nd1 C45 88.99(10)
O3 K1 O4 73.01(7)
O5 K1 O3 128.47(8)
O5 K1 O4 151.82(8)
C1 O1 Nd1 153.4(2)
C18 O2 Nd1 156.2(2)
Nd1 O3 K1 97.45(8)
C35 O3 Nd1 153.0(2)
C35 O3 K1 90.41(18)
Nd1 O4 K1 95.85(7)
C52 O4 Nd1 156.0(2)
C52 O4 K1 93.14(18)
C69 O5 K1 124.2(3)
C72 O5 K1 128.1(3)
C72 O5 C69 107.2(4)
C7 N1 C8 115.1(3)
C11 N1 C7 119.4(3)
C11 N1 C8 125.2(3)
C11 N2 C10 124.6(3)
C11 N2 C12 119.2(3)
C12 N2 C10 116.0(3)
C42 N3 C41 114.9(3)
C45 N3 C41 119.1(3)
C45 N3 C42 125.9(3)
C45 N4 C44 125.1(3)
C45 N4 C46 119.7(3)
C46 N4 C44 115.2(3)
O1 C1 C2 121.9(3)
O1 C1 C6 119.2(3)
C6 C1 C2 118.9(3)
C1 C2 C19 121.7(3)
C3 C2 C1 117.4(4)
C3 C2 C19 121.0(3)
C2 C3 H3 117.8
C4 C3 C2 124.4(4)
C4 C3 H3 117.8
C3 C4 C23 120.2(4)
C5 C4 C3 116.5(3)
C5 C4 C23 123.3(4)
C4 C5 H5 119.2
C4 C5 C6 121.7(4)
C6 C5 H5 119.2
C1 C6 C7 119.5(3)
C5 C6 C1 120.8(3)
C5 C6 C7 119.7(3)
N1 C7 C6 114.4(3)
N1 C7 H7A 108.6
N1 C7 H7B 108.6
C6 C7 H7A 108.6
C6 C7 H7B 108.6
H7A C7 H7B 107.6
N1 C8 H8A 109.5
N1 C8 H8B 109.5
N1 C8 C9 110.7(3)
H8A C8 H8B 108.1
C9 C8 H8A 109.5
C9 C8 H8B 109.5
C8 C9 H9A 109.9
C8 C9 H9B 109.9
C8 C9 C10 109.0(3)
H9A C9 H9B 108.3
C10 C9 H9A 109.9
C10 C9 H9B 109.9
N2 C10 C9 108.9(3)
N2 C10 H10A 109.9
N2 C10 H10B 109.9
C9 C10 H10A 109.9
C9 C10 H10B 109.9
H10A C10 H10B 108.3
N1 C11 Nd1 120.0(2)
N2 C11 Nd1 120.5(2)
N2 C11 N1 116.3(3)
N2 C12 H12A 108.6
N2 C12 H12B 108.6
N2 C12 C13 114.6(3)
H12A C12 H12B 107.6
C13 C12 H12A 108.6
C13 C12 H12B 108.6
C14 C13 C12 120.1(3)
C14 C13 C18 121.2(3)
C18 C13 C12 118.6(3)
C13 C14 H14 119.0
C13 C14 C15 122.0(3)
C15 C14 H14 119.0
C14 C15 C27 120.9(3)
C16 C15 C14 116.3(3)
C16 C15 C27 122.8(3)
C15 C16 H16 117.5
C15 C16 C17 125.0(3)
C17 C16 H16 117.5
C16 C17 C18 117.1(3)
C16 C17 C31 121.8(3)
C18 C17 C31 121.1(3)
O2 C18 C13 118.8(3)
O2 C18 C17 122.9(3)
C13 C18 C17 118.3(3)
C2 C19 C21 109.1(3)
C20 C19 C2 109.5(3)
C20 C19 C21 109.1(3)
C22 C19 C2 113.2(3)
C22 C19 C20 107.8(3)
C22 C19 C21 108.1(3)
C19 C20 H20A 109.5
C19 C20 H20B 109.5
C19 C20 H20C 109.5
H20A C20 H20B 109.5
H20A C20 H20C 109.5
H20B C20 H20C 109.5
C19 C21 H21A 109.5
C19 C21 H21B 109.5
C19 C21 H21C 109.5
H21A C21 H21B 109.5
H21A C21 H21C 109.5
H21B C21 H21C 109.5
C19 C22 H22A 109.5
C19 C22 H22B 109.5
C19 C22 H22C 109.5
H22A C22 H22B 109.5
H22A C22 H22C 109.5
H22B C22 H22C 109.5
C24 C23 C4 110.6(4)
C24 C23 C25 109.0(4)
C24 C23 C26 110.1(4)
C25 C23 C4 107.9(3)
C26 C23 C4 111.9(4)
C26 C23 C25 107.3(4)
C23 C24 H24A 109.5
C23 C24 H24B 109.5
C23 C24 H24C 109.5
H24A C24 H24B 109.5
H24A C24 H24C 109.5
H24B C24 H24C 109.5
C23 C25 H25A 109.5
C23 C25 H25B 109.5
C23 C25 H25C 109.5
H25A C25 H25B 109.5
H25A C25 H25C 109.5
H25B C25 H25C 109.5
C23 C26 H26A 109.5
C23 C26 H26B 109.5
C23 C26 H26C 109.5
H26A C26 H26B 109.5
H26A C26 H26C 109.5
H26B C26 H26C 109.5
C28 C27 C15 110.9(3)
C28 C27 C29 108.0(4)
C29 C27 C15 111.5(3)
C30 C27 C15 109.1(3)
C30 C27 C28 108.6(4)
C30 C27 C29 108.8(4)
C27 C28 H28A 109.5
C27 C28 H28B 109.5
C27 C28 H28C 109.5
H28A C28 H28B 109.5
H28A C28 H28C 109.5
H28B C28 H28C 109.5
C27 C29 H29A 109.5
C27 C29 H29B 109.5
C27 C29 H29C 109.5
H29A C29 H29B 109.5
H29A C29 H29C 109.5
H29B C29 H29C 109.5
C27 C30 H30A 109.5
C27 C30 H30B 109.5
C27 C30 H30C 109.5
H30A C30 H30B 109.5
H30A C30 H30C 109.5
H30B C30 H30C 109.5
C17 C31 C32 112.3(3)
C17 C31 C34 109.8(3)
C33 C31 C17 110.3(3)
C33 C31 C32 107.3(3)
C33 C31 C34 109.6(3)
C34 C31 C32 107.4(3)
C31 C32 H32A 109.5
C31 C32 H32B 109.5
C31 C32 H32C 109.5
H32A C32 H32B 109.5
H32A C32 H32C 109.5
H32B C32 H32C 109.5
C31 C33 H33A 109.5
C31 C33 H33B 109.5
C31 C33 H33C 109.5
H33A C33 H33B 109.5
H33A C33 H33C 109.5
H33B C33 H33C 109.5
C31 C34 H34A 109.5
C31 C34 H34B 109.5
C31 C34 H34C 109.5
H34A C34 H34B 109.5
H34A C34 H34C 109.5
H34B C34 H34C 109.5
O3 C35 C36 122.5(3)
O3 C35 C40 118.8(3)
C40 C35 C36 118.6(3)
C35 C36 C53 121.5(3)
C37 C36 C35 117.4(3)
C37 C36 C53 121.0(3)
C36 C37 H37 117.8
C38 C37 C36 124.4(3)
C38 C37 H37 117.8
C37 C38 C57 121.5(3)
C39 C38 C37 116.2(3)
C39 C38 C57 122.2(3)
C38 C39 H39 118.7
C38 C39 C40 122.7(3)
C40 C39 H39 118.7
C35 C40 C41 119.4(3)
C39 C40 C35 120.5(3)
C39 C40 C41 120.1(3)
N3 C41 C40 114.2(3)
N3 C41 H41A 108.7
N3 C41 H41B 108.7
C40 C41 H41A 108.7
C40 C41 H41B 108.7
H41A C41 H41B 107.6
N3 C42 H42A 109.3
N3 C42 H42B 109.3
N3 C42 C43 111.4(3)
H42A C42 H42B 108.0
C43 C42 H42A 109.3
C43 C42 H42B 109.3
C42 C43 H43A 109.4
C42 C43 H43B 109.4
C42 C43 C44 111.1(3)
H43A C43 H43B 108.0
C44 C43 H43A 109.4
C44 C43 H43B 109.4
N4 C44 C43 110.3(3)
N4 C44 H44A 109.6
N4 C44 H44B 109.6
C43 C44 H44A 109.6
C43 C44 H44B 109.6
H44A C44 H44B 108.1
N3 C45 Nd1 118.3(2)
N4 C45 Nd1 122.4(2)
N4 C45 N3 116.2(3)
N4 C46 H46A 109.1
N4 C46 H46B 109.1
N4 C46 C47 112.6(3)
H46A C46 H46B 107.8
C47 C46 H46A 109.1
C47 C46 H46B 109.1
C48 C47 C46 120.1(3)
C48 C47 C52 120.9(3)
C52 C47 C46 118.9(3)
C47 C48 H48 118.9
C49 C48 C47 122.2(3)
C49 C48 H48 118.9
C48 C49 C50 116.3(3)
C48 C49 C61 122.3(3)
C50 C49 C61 121.5(3)
C49 C50 H50 117.7
C51 C50 C49 124.6(3)
C51 C50 H50 117.7
C50 C51 C52 117.6(3)
C50 C51 C65 120.8(3)
C52 C51 C65 121.5(3)
O4 C52 C47 119.0(3)
O4 C52 C51 122.8(3)
C47 C52 C51 118.2(3)
C54 C53 C36 112.4(3)
C54 C53 C55 108.6(3)
C54 C53 C56 106.8(3)
C55 C53 C36 108.4(3)
C55 C53 C56 109.5(3)
C56 C53 C36 111.0(3)
C53 C54 H54A 109.5
C53 C54 H54B 109.5
C53 C54 H54C 109.5
H54A C54 H54B 109.5
H54A C54 H54C 109.5
H54B C54 H54C 109.5
C53 C55 H55A 109.5
C53 C55 H55B 109.5
C53 C55 H55C 109.5
H55A C55 H55B 109.5
H55A C55 H55C 109.5
H55B C55 H55C 109.5
C53 C56 H56A 109.5
C53 C56 H56B 109.5
C53 C56 H56C 109.5
H56A C56 H56B 109.5
H56A C56 H56C 109.5
H56B C56 H56C 109.5
C58 C57 C38 111.4(3)
C58 C57 C59 107.7(3)
C59 C57 C38 111.1(3)
C60 C57 C38 108.6(3)
C60 C57 C58 109.2(3)
C60 C57 C59 108.8(4)
C57 C58 H58A 109.5
C57 C58 H58B 109.5
C57 C58 H58C 109.5
H58A C58 H58B 109.5
H58A C58 H58C 109.5
H58B C58 H58C 109.5
C57 C59 H59A 109.5
C57 C59 H59B 109.5
C57 C59 H59C 109.5
H59A C59 H59B 109.5
H59A C59 H59C 109.5
H59B C59 H59C 109.5
C57 C60 H60A 109.5
C57 C60 H60B 109.5
C57 C60 H60C 109.5
H60A C60 H60B 109.5
H60A C60 H60C 109.5
H60B C60 H60C 109.5
C62 C61 C49 111.2(3)
C62 C61 C63 108.3(4)
C62 C61 C64 108.3(4)
C63 C61 C49 108.7(3)
C63 C61 C64 109.1(4)
C64 C61 C49 111.1(3)
C61 C62 H62A 109.5
C61 C62 H62B 109.5
C61 C62 H62C 109.5
H62A C62 H62B 109.5
H62A C62 H62C 109.5
H62B C62 H62C 109.5
C61 C63 H63A 109.5
C61 C63 H63B 109.5
C61 C63 H63C 109.5
H63A C63 H63B 109.5
H63A C63 H63C 109.5
H63B C63 H63C 109.5
C61 C64 H64A 109.5
C61 C64 H64B 109.5
C61 C64 H64C 109.5
H64A C64 H64B 109.5
H64A C64 H64C 109.5
H64B C64 H64C 109.5
C51 C65 C67 109.2(3)
C66 C65 C51 110.9(3)
C66 C65 C67 108.7(3)
C68 C65 C51 112.8(3)
C68 C65 C66 107.4(3)
C68 C65 C67 107.7(3)
C65 C66 H66A 109.5
C65 C66 H66B 109.5
C65 C66 H66C 109.5
H66A C66 H66B 109.5
H66A C66 H66C 109.5
H66B C66 H66C 109.5
C65 C67 H67A 109.5
C65 C67 H67B 109.5
C65 C67 H67C 109.5
H67A C67 H67B 109.5
H67A C67 H67C 109.5
H67B C67 H67C 109.5
C65 C68 H68A 109.5
C65 C68 H68B 109.5
C65 C68 H68C 109.5
H68A C68 H68B 109.5
H68A C68 H68C 109.5
H68B C68 H68C 109.5
O5 C69 H69A 110.5
O5 C69 H69B 110.5
O5 C69 C70 106.3(4)
H69A C69 H69B 108.7
C70 C69 H69A 110.5
C70 C69 H69B 110.5
C69 C70 H70A 111.4
C69 C70 H70B 111.4
C69 C70 C71 101.7(4)
H70A C70 H70B 109.3
C71 C70 H70A 111.4
C71 C70 H70B 111.4
C70 C71 H71A 110.9
C70 C71 H71B 110.9
H71A C71 H71B 108.9
C72 C71 C70 104.2(4)
C72 C71 H71A 110.9
C72 C71 H71B 110.9
O5 C72 C71 107.6(4)
O5 C72 H72A 110.2
O5 C72 H72B 110.2
C71 C72 H72A 110.2
C71 C72 H72B 110.2
H72A C72 H72B 108.5

loop_
_geom_bond_atom_site_label_1
_geom_bond_atom_site_label_2
_geom_bond_distance
Nd1 O1 2.226(2)
Nd1 O2 2.267(2)
Nd1 O3 2.315(2)
Nd1 O4 2.339(2)
Nd1 C11 2.750(4)
Nd1 C45 2.767(3)
K1 O3 2.727(2)
K1 O4 2.766(2)
K1 O5 2.696(3)
O1 C1 1.337(4)
O2 C18 1.331(4)
O3 C35 1.349(4)
O4 C52 1.328(4)
O5 C69 1.428(5)
O5 C72 1.422(5)
N1 C7 1.465(4)
N1 C8 1.468(4)
N1 C11 1.346(4)
N2 C10 1.464(4)
N2 C11 1.335(4)
N2 C12 1.460(4)
N3 C41 1.470(4)
N3 C42 1.466(4)
N3 C45 1.342(4)
N4 C44 1.467(4)
N4 C45 1.330(4)
N4 C46 1.466(4)
C1 C2 1.410(5)
C1 C6 1.400(5)
C2 C3 1.399(5)
C2 C19 1.541(5)
C3 H3 0.9500
C3 C4 1.391(6)
C4 C5 1.380(5)
C4 C23 1.546(5)
C5 H5 0.9500
C5 C6 1.395(5)
C6 C7 1.508(5)
C7 H7A 0.9900
C7 H7B 0.9900
C8 H8A 0.9900
C8 H8B 0.9900
C8 C9 1.501(5)
C9 H9A 0.9900
C9 H9B 0.9900
C9 C10 1.502(5)
C10 H10A 0.9900
C10 H10B 0.9900
C12 H12A 0.9900
C12 H12B 0.9900
C12 C13 1.504(5)
C13 C14 1.381(5)
C13 C18 1.409(5)
C14 H14 0.9500
C14 C15 1.385(5)
C15 C16 1.381(5)
C15 C27 1.540(5)
C16 H16 0.9500
C16 C17 1.401(5)
C17 C18 1.423(5)
C17 C31 1.529(5)
C19 C20 1.537(5)
C19 C21 1.547(6)
C19 C22 1.526(5)
C20 H20A 0.9800
C20 H20B 0.9800
C20 H20C 0.9800
C21 H21A 0.9800
C21 H21B 0.9800
C21 H21C 0.9800
C22 H22A 0.9800
C22 H22B 0.9800
C22 H22C 0.9800
C23 C24 1.520(7)
C23 C25 1.536(6)
C23 C26 1.533(7)
C24 H24A 0.9800
C24 H24B 0.9800
C24 H24C 0.9800
C25 H25A 0.9800
C25 H25B 0.9800
C25 H25C 0.9800
C26 H26A 0.9800
C26 H26B 0.9800
C26 H26C 0.9800
C27 C28 1.536(6)
C27 C29 1.537(6)
C27 C30 1.527(6)
C28 H28A 0.9800
C28 H28B 0.9800
C28 H28C 0.9800
C29 H29A 0.9800
C29 H29B 0.9800
C29 H29C 0.9800
C30 H30A 0.9800
C30 H30B 0.9800
C30 H30C 0.9800
C31 C32 1.543(5)
C31 C33 1.527(5)
C31 C34 1.529(5)
C32 H32A 0.9800
C32 H32B 0.9800
C32 H32C 0.9800
C33 H33A 0.9800
C33 H33B 0.9800
C33 H33C 0.9800
C34 H34A 0.9800
C34 H34B 0.9800
C34 H34C 0.9800
C35 C36 1.419(5)
C35 C40 1.408(5)
C36 C37 1.403(5)
C36 C53 1.538(5)
C37 H37 0.9500
C37 C38 1.392(5)
C38 C39 1.374(5)
C38 C57 1.539(5)
C39 H39 0.9500
C39 C40 1.388(5)
C40 C41 1.504(5)
C41 H41A 0.9900
C41 H41B 0.9900
C42 H42A 0.9900
C42 H42B 0.9900
C42 C43 1.490(5)
C43 H43A 0.9900
C43 H43B 0.9900
C43 C44 1.492(5)
C44 H44A 0.9900
C44 H44B 0.9900
C46 H46A 0.9900
C46 H46B 0.9900
C46 C47 1.511(5)
C47 C48 1.387(5)
C47 C52 1.413(5)
C48 H48 0.9500
C48 C49 1.384(5)
C49 C50 1.396(5)
C49 C61 1.541(5)
C50 H50 0.9500
C50 C51 1.396(5)
C51 C52 1.426(5)
C51 C65 1.535(5)
C53 C54 1.526(5)
C53 C55 1.533(5)
C53 C56 1.534(5)
C54 H54A 0.9800
C54 H54B 0.9800
C54 H54C 0.9800
C55 H55A 0.9800
C55 H55B 0.9800
C55 H55C 0.9800
C56 H56A 0.9800
C56 H56B 0.9800
C56 H56C 0.9800
C57 C58 1.529(6)
C57 C59 1.539(6)
C57 C60 1.528(5)
C58 H58A 0.9800
C58 H58B 0.9800
C58 H58C 0.9800
C59 H59A 0.9800
C59 H59B 0.9800
C59 H59C 0.9800
C60 H60A 0.9800
C60 H60B 0.9800
C60 H60C 0.9800
C61 C62 1.518(6)
C61 C63 1.520(6)
C61 C64 1.530(6)
C62 H62A 0.9800
C62 H62B 0.9800
C62 H62C 0.9800
C63 H63A 0.9800
C63 H63B 0.9800
C63 H63C 0.9800
C64 H64A 0.9800
C64 H64B 0.9800
C64 H64C 0.9800
C65 C66 1.528(5)
C65 C67 1.538(5)
C65 C68 1.527(5)
C66 H66A 0.9800
C66 H66B 0.9800
C66 H66C 0.9800
C67 H67A 0.9800
C67 H67B 0.9800
C67 H67C 0.9800
C68 H68A 0.9800
C68 H68B 0.9800
C68 H68C 0.9800
C69 H69A 0.9900
C69 H69B 0.9900
C69 C70 1.473(7)
C70 H70A 0.9900
C70 H70B 0.9900
C70 C71 1.497(7)
C71 H71A 0.9900
C71 H71B 0.9900
C71 C72 1.493(7)
C72 H72A 0.9900
C72 H72B 0.9900

loop_
_geom_torsion_atom_site_label_1
_geom_torsion_atom_site_label_2
_geom_torsion_atom_site_label_3
_geom_torsion_atom_site_label_4
_geom_torsion
Nd1 O1 C1 C2 159.2(3)
Nd1 O1 C1 C6 -22.7(7)
Nd1 O2 C18 C13 11.8(7)
Nd1 O2 C18 C17 -169.5(4)
Nd1 O3 C35 C36 -161.7(3)
Nd1 O3 C35 C40 18.3(6)
Nd1 O4 C52 C47 -19.0(7)
Nd1 O4 C52 C51 160.9(3)
K1 O3 C35 C36 90.8(3)
K1 O3 C35 C40 -89.2(3)
K1 O4 C52 C47 93.0(3)
K1 O4 C52 C51 -87.1(3)
K1 O5 C69 C70 -144.8(3)
K1 O5 C72 C71 165.0(3)
O1 Nd1 O2 C18 97.1(5)
O1 Nd1 O3 K1 -104.41(9)
O1 Nd1 O3 C35 149.8(5)
O1 Nd1 O4 K1 130.83(9)
O1 Nd1 O4 C52 -117.7(5)
O1 Nd1 C11 N1 29.0(2)
O1 Nd1 C11 N2 -130.0(3)
O1 Nd1 C45 N3 154.1(2)
O1 Nd1 C45 N4 -5.0(4)
O1 C1 C2 C3 -174.5(3)
O1 C1 C2 C19 7.4(5)
O1 C1 C6 C5 174.9(3)
O1 C1 C6 C7 -4.8(5)
O2 Nd1 O1 C1 -86.0(5)
O2 Nd1 O3 K1 150.75(8)
O2 Nd1 O3 C35 44.9(5)
O2 Nd1 O4 K1 -77.1(4)
O2 Nd1 O4 C52 34.4(7)
O2 Nd1 C11 N1 133.7(3)
O2 Nd1 C11 N2 -25.4(2)
O2 Nd1 C45 N3 -60.4(2)
O2 Nd1 C45 N4 140.6(3)
O3 Nd1 O1 C1 176.3(5)
O3 Nd1 O2 C18 -147.9(5)
O3 Nd1 O4 K1 16.86(8)
O3 Nd1 O4 C52 128.3(5)
O3 Nd1 C11 N1 -165.4(2)
O3 Nd1 C11 N2 35.5(5)
O3 Nd1 C45 N3 30.1(2)
O3 Nd1 C45 N4 -128.9(3)
O3 K1 O4 Nd1 -14.92(7)
O3 K1 O4 C52 -172.67(19)
O3 K1 O5 C69 16.9(4)
O3 K1 O5 C72 -154.2(3)
O3 C35 C36 C37 -175.8(3)
O3 C35 C36 C53 8.5(5)
O3 C35 C40 C39 177.1(3)
O3 C35 C40 C41 -5.3(5)
O4 Nd1 O1 C1 88.2(5)
O4 Nd1 O2 C18 -54.3(7)
O4 Nd1 O3 K1 -17.17(8)
O4 Nd1 O3 C35 -123.0(5)
O4 Nd1 C11 N1 -57.9(2)
O4 Nd1 C11 N2 143.0(2)
O4 Nd1 C45 N3 123.1(3)
O4 Nd1 C45 N4 -35.9(2)
O4 K1 O3 Nd1 15.13(7)
O4 K1 O3 C35 169.2(2)
O4 K1 O5 C69 150.7(3)
O4 K1 O5 C72 -20.4(5)
O5 K1 O3 Nd1 174.26(10)
O5 K1 O3 C35 -31.6(2)
O5 K1 O4 Nd1 -158.73(18)
O5 K1 O4 C52 43.5(3)
O5 C69 C70 C71 -36.5(5)
N1 C8 C9 C10 49.3(4)
N2 C12 C13 C14 97.4(4)
N2 C12 C13 C18 -85.9(4)
N3 C42 C43 C44 -44.5(5)
N4 C46 C47 C48 103.4(4)
N4 C46 C47 C52 -79.0(4)
C1 C2 C3 C4 -2.6(6)
C1 C2 C19 C20 -63.3(4)
C1 C2 C19 C21 56.0(4)
C1 C2 C19 C22 176.4(3)
C1 C6 C7 N1 88.9(4)
C2 C1 C6 C5 -6.9(5)
C2 C1 C6 C7 173.4(3)
C2 C3 C4 C5 -3.0(6)
C2 C3 C4 C23 175.3(4)
C3 C2 C19 C20 118.7(4)
C3 C2 C19 C21 -122.0(4)
C3 C2 C19 C22 -1.6(5)
C3 C4 C5 C6 3.7(6)
C3 C4 C23 C24 51.8(5)
C3 C4 C23 C25 -67.4(5)
C3 C4 C23 C26 174.9(4)
C4 C5 C6 C1 1.2(6)
C4 C5 C6 C7 -179.1(3)
C5 C4 C23 C24 -130.0(4)
C5 C4 C23 C25 110.8(5)
C5 C4 C23 C26 -6.9(6)
C5 C6 C7 N1 -90.9(4)
C6 C1 C2 C3 7.4(5)
C6 C1 C2 C19 -170.7(3)
C7 N1 C8 C9 163.6(3)
C7 N1 C11 Nd1 13.2(4)
C7 N1 C11 N2 173.1(3)
C8 N1 C7 C6 77.0(4)
C8 N1 C11 Nd1 -161.2(3)
C8 N1 C11 N2 -1.3(5)
C8 C9 C10 N2 -55.1(4)
C10 N2 C11 Nd1 153.5(3)
C10 N2 C11 N1 -6.3(5)
C10 N2 C12 C13 -70.7(4)
C11 Nd1 O1 C1 -8.1(5)
C11 Nd1 O2 C18 17.6(5)
C11 Nd1 O3 K1 91.3(3)
C11 Nd1 O3 C35 -14.6(7)
C11 Nd1 O4 K1 -147.38(9)
C11 Nd1 O4 C52 -35.9(5)
C11 Nd1 C45 N3 -140.4(2)
C11 Nd1 C45 N4 60.6(3)
C11 N1 C7 C6 -97.9(4)
C11 N1 C8 C9 -21.8(5)
C11 N2 C10 C9 35.5(5)
C11 N2 C12 C13 104.0(4)
C12 N2 C10 C9 -150.2(3)
C12 N2 C11 Nd1 -20.6(4)
C12 N2 C11 N1 179.6(3)
C12 C13 C14 C15 176.4(3)
C12 C13 C18 O2 5.3(4)
C12 C13 C18 C17 -173.4(3)
C13 C14 C15 C16 -1.8(5)
C13 C14 C15 C27 178.8(3)
C14 C13 C18 O2 -178.0(3)
C14 C13 C18 C17 3.3(5)
C14 C15 C16 C17 0.7(5)
C14 C15 C27 C28 34.1(5)
C14 C15 C27 C29 154.5(4)
C14 C15 C27 C30 -85.4(5)
C15 C16 C17 C18 2.3(5)
C15 C16 C17 C31 -177.1(3)
C16 C15 C27 C28 -145.2(4)
C16 C15 C27 C29 -24.8(5)
C16 C15 C27 C30 95.3(4)
C16 C17 C18 O2 177.1(3)
C16 C17 C18 C13 -4.2(5)
C16 C17 C31 C32 3.5(5)
C16 C17 C31 C33 123.2(4)
C16 C17 C31 C34 -115.9(4)
C18 C13 C14 C15 -0.2(5)
C18 C17 C31 C32 -175.9(4)
C18 C17 C31 C33 -56.2(4)
C18 C17 C31 C34 64.7(4)
C19 C2 C3 C4 175.5(3)
C23 C4 C5 C6 -174.6(4)
C27 C15 C16 C17 -179.9(3)
C31 C17 C18 O2 -3.4(5)
C31 C17 C18 C13 175.2(3)
C35 C36 C37 C38 -2.2(5)
C35 C36 C53 C54 -179.3(3)
C35 C36 C53 C55 60.7(4)
C35 C36 C53 C56 -59.7(4)
C35 C40 C41 N3 78.8(4)
C36 C35 C40 C39 -2.9(5)
C36 C35 C40 C41 174.6(3)
C36 C37 C38 C39 -1.1(5)
C36 C37 C38 C57 176.4(3)
C37 C36 C53 C54 5.2(5)
C37 C36 C53 C55 -114.9(4)
C37 C36 C53 C56 124.8(4)
C37 C38 C39 C40 2.5(5)
C37 C38 C57 C58 37.5(5)
C37 C38 C57 C59 157.5(4)
C37 C38 C57 C60 -82.8(4)
C38 C39 C40 C35 -0.6(5)
C38 C39 C40 C41 -178.1(3)
C39 C38 C57 C58 -145.2(4)
C39 C38 C57 C59 -25.1(5)
C39 C38 C57 C60 94.5(4)
C39 C40 C41 N3 -103.6(3)
C40 C35 C36 C37 4.2(5)
C40 C35 C36 C53 -171.5(3)
C41 N3 C42 C43 -163.6(3)
C41 N3 C45 Nd1 24.8(4)
C41 N3 C45 N4 -174.8(3)
C42 N3 C41 C40 73.3(4)
C42 N3 C45 Nd1 -157.7(3)
C42 N3 C45 N4 2.6(5)
C42 C43 C44 N4 49.7(5)
C44 N4 C45 Nd1 163.4(3)
C44 N4 C45 N3 4.0(5)
C44 N4 C46 C47 -78.3(4)
C45 Nd1 O1 C1 58.6(6)
C45 Nd1 O2 C18 -70.4(5)
C45 Nd1 O3 K1 55.82(9)
C45 Nd1 O3 C35 -50.0(5)
C45 Nd1 O4 K1 -60.24(9)
C45 Nd1 O4 C52 51.2(5)
C45 Nd1 C11 N1 -130.9(2)
C45 Nd1 C11 N2 70.0(3)
C45 N3 C41 C40 -109.0(3)
C45 N3 C42 C43 18.9(5)
C45 N4 C44 C43 -30.9(5)
C45 N4 C46 C47 101.7(4)
C46 N4 C44 C43 149.1(3)
C46 N4 C45 Nd1 -16.6(4)
C46 N4 C45 N3 -176.0(3)
C46 C47 C48 C49 177.1(3)
C46 C47 C52 O4 7.0(5)
C46 C47 C52 C51 -173.0(3)
C47 C48 C49 C50 -2.3(5)
C47 C48 C49 C61 178.0(3)
C48 C47 C52 O4 -175.5(3)
C48 C47 C52 C51 4.6(5)
C48 C49 C50 C51 0.8(5)
C48 C49 C61 C62 28.9(5)
C48 C49 C61 C63 -90.3(5)
C48 C49 C61 C64 149.6(4)
C49 C50 C51 C52 3.3(5)
C49 C50 C51 C65 -173.1(3)
C50 C49 C61 C62 -150.8(4)
C50 C49 C61 C63 90.0(4)
C50 C49 C61 C64 -30.1(6)
C50 C51 C52 O4 174.2(3)
C50 C51 C52 C47 -5.9(5)
C50 C51 C65 C66 -121.5(4)
C50 C51 C65 C67 118.8(3)
C50 C51 C65 C68 -0.9(5)
C52 C47 C48 C49 -0.4(5)
C52 C51 C65 C66 62.3(4)
C52 C51 C65 C67 -57.4(4)
C52 C51 C65 C68 -177.1(3)
C53 C36 C37 C38 173.5(3)
C57 C38 C39 C40 -175.0(3)
C61 C49 C50 C51 -179.5(3)
C65 C51 C52 O4 -9.4(5)
C65 C51 C52 C47 170.5(3)
C69 O5 C72 C71 -7.3(5)
C69 C70 C71 C72 30.9(5)
C70 C71 C72 O5 -15.4(6)
C72 O5 C69 C70 27.9(5)
